data_1554087
loop_
_publ_author_name
'Price, Jacquelyn T.'
'Li, Michelle S. M.'
'Brazeau, Allison L.'
'Tao, Danlei'
'Xiang, Guiming'
'Chen, Yanhua'
'McDonald, Robert'
'Jones, Nathan D.'
'Ding, Zhifeng'

_publ_section_title
;
 Structural Insight into Electrogenerated Chemiluminescence of
 Para-Substituted Aryl--Triazole--Thienyl Compounds
;
_journal_issue 38
_journal_name_full 'The Journal of Physical Chemistry C'
_journal_page_first 21778
_journal_paper_doi 10.1021/acs.jpcc.6b06904
_journal_volume 120
_journal_year 2016
_chemical_formula_moiety 'C14 H14 N4 S'
_chemical_formula_sum 'C14 H14 N4 S'
_chemical_formula_weight 270.35
_space_group_IT_number 19
_space_group_name_Hall 'P 2ac 2ab'
_space_group_name_H-M_alt 'P 21 21 21'
_symmetry_cell_setting orthorhombic
_symmetry_space_group_name_Hall 'P 2ac 2ab'
_symmetry_space_group_name_H-M 'P 21 21 21'
_atom_sites_solution_hydrogens geom
_atom_sites_solution_primary direct
_atom_sites_solution_secondary difmap
_audit_creation_method SHELXL-97
_cell_angle_alpha 90.00
_cell_angle_beta 90.00
_cell_angle_gamma 90.00
_cell_formula_units_Z 4
_cell_length_a 6.0478(9)
_cell_length_b 12.876(2)
_cell_length_c 16.732(3)
_cell_measurement_reflns_used 2357
_cell_measurement_temperature 193(2)
_cell_measurement_theta_max 20.16
_cell_measurement_theta_min 2.90
_cell_volume 1302.9(4)
_computing_cell_refinement 'Bruker SAINT (Bruker, 1997)'
_computing_data_collection 'Bruker SMART (Bruker, 1997)'
_computing_data_reduction 'Bruker SAINT (Bruker, 1997)'
_computing_molecular_graphics 'Bruker SHELXTL (Bruker, 1997)'
_computing_publication_material 'Bruker SHELXTL (Bruker, 1997)'
_computing_structure_refinement 'SHELXL-97 (Sheldrick, 1997)'
_computing_structure_solution 'SHELXS-97 (Sheldrick, 1990)'
_diffrn_ambient_temperature 193(2)
_diffrn_detector_area_resol_mean 8.192
_diffrn_measured_fraction_theta_full 0.996
_diffrn_measured_fraction_theta_max 0.996
_diffrn_measurement_device_type 'Bruker PLATFORM diffractometer/SMART 1000 CCD area detector'
_diffrn_measurement_method '\w scans'
_diffrn_radiation_monochromator graphite
_diffrn_radiation_source 'fine-focus sealed tube'
_diffrn_radiation_type MoK\a
_diffrn_radiation_wavelength 0.71073
_diffrn_reflns_av_R_equivalents 0.0625
_diffrn_reflns_av_sigmaI/netI 0.0481
_diffrn_reflns_limit_h_max 7
_diffrn_reflns_limit_h_min -7
_diffrn_reflns_limit_k_max 15
_diffrn_reflns_limit_k_min -15
_diffrn_reflns_limit_l_max 20
_diffrn_reflns_limit_l_min -20
_diffrn_reflns_number 9682
_diffrn_reflns_theta_full 25.80
_diffrn_reflns_theta_max 25.80
_diffrn_reflns_theta_min 2.00
_diffrn_standards_decay_% 0
_diffrn_standards_interval_time 0
_diffrn_standards_number 0
_exptl_absorpt_coefficient_mu 0.240
_exptl_absorpt_correction_T_max 0.9881
_exptl_absorpt_correction_T_min 0.8836
_exptl_absorpt_correction_type multi-scan
_exptl_absorpt_process_details 'SADABS (Sheldrick, 1996)'
_exptl_crystal_colour yellow
_exptl_crystal_density_diffrn 1.378
_exptl_crystal_density_method 'not measured'
_exptl_crystal_description rod
_exptl_crystal_F_000 568
_exptl_crystal_size_max 0.53
_exptl_crystal_size_mid 0.05
_exptl_crystal_size_min 0.05
_refine_diff_density_max 0.182
_refine_diff_density_min -0.215
_refine_diff_density_rms 0.039
_refine_ls_abs_structure_details 'Flack H D (1983), Acta Cryst. A39, 876-881'
_refine_ls_abs_structure_Flack 0.02(11)
_refine_ls_extinction_method none
_refine_ls_goodness_of_fit_ref 1.034
_refine_ls_hydrogen_treatment constr
_refine_ls_matrix_type full
_refine_ls_number_parameters 174
_refine_ls_number_reflns 2507
_refine_ls_number_restraints 0
_refine_ls_restrained_S_all 1.034
_refine_ls_R_factor_all 0.0684
_refine_ls_R_factor_gt 0.0439
_refine_ls_shift/su_max 0.000
_refine_ls_shift/su_mean 0.000
_refine_ls_structure_factor_coef Fsqd
_refine_ls_weighting_details 'calc w=1/[\s^2^(Fo^2^)+(0.0349P)^2^+0.1820P] where P=(Fo^2^+2Fc^2^)/3'
_refine_ls_weighting_scheme calc
_refine_ls_wR_factor_gt 0.0813
_refine_ls_wR_factor_ref 0.0889
_reflns_number_gt 1919
_reflns_number_total 2507
_reflns_threshold_expression I>2\s(I)
_cod_data_source_file jp6b06904_si_002.cif
_cod_data_source_block uwo0801
_cod_depositor_comments
;
The following automatic conversions were performed:

data item '_symmetry_cell_setting' value 'Orthorhombic' was changed
to 'orthorhombic' in accordance with the
/home/saulius/struct/COD-crude-data/automatic-downloads/DataCite-retrospective/ACS/depositions/lib/dictionaries/cif_core.dic
dictionary named 'cif_core.dic' version 2.4.2 last updated on
2011-04-26.

Automatic conversion script
Id: cif_fix_values 6909 2019-04-08 15:41:33Z antanas 
;
_cod_original_cell_volume 1302.9(3)
_cod_database_code 1554087

loop_
_symmetry_equiv_pos_as_xyz
'x, y, z'
'-x+1/2, -y, z+1/2'
'-x, y+1/2, -z+1/2'
'x+1/2, -y+1/2, -z'

loop_
_atom_site_label
_atom_site_type_symbol
_atom_site_fract_x
_atom_site_fract_y
_atom_site_fract_z
_atom_site_U_iso_or_equiv
_atom_site_adp_type
_atom_site_occupancy
_atom_site_symmetry_multiplicity
_atom_site_calc_flag
_atom_site_refinement_flags
S S 0.60474(12) 0.52840(7) 0.24103(5) 0.0644(3) Uani 1 1 d .
N1 N 0.2567(3) 0.31498(15) 0.34862(12) 0.0340(5) Uani 1 1 d .
N2 N 0.0402(4) 0.29050(16) 0.34242(13) 0.0407(6) Uani 1 1 d .
N3 N 0.0073(3) 0.20730(17) 0.38599(13) 0.0409(6) Uani 1 1 d .
N4 N 0.2992(4) -0.20300(18) 0.58922(14) 0.0447(6) Uani 1 1 d .
C1 C 0.3622(5) 0.2469(2) 0.39595(14) 0.0360(6) Uani 1 1 d .
H1 H 0.5144 0.2469 0.4100 0.043 Uiso 1 1 calc R
C2 C 0.2037(4) 0.17720(19) 0.41982(15) 0.0335(6) Uani 1 1 d .
C11 C 0.2231(4) 0.0824(2) 0.46801(15) 0.0343(6) Uani 1 1 d .
C12 C 0.4210(4) 0.0562(2) 0.50532(14) 0.0379(7) Uani 1 1 d .
H12 H 0.5427 0.1027 0.5019 0.045 Uiso 1 1 calc R
C13 C 0.4450(5) -0.0354(2) 0.54711(15) 0.0412(6) Uani 1 1 d .
H13 H 0.5816 -0.0501 0.5728 0.049 Uiso 1 1 calc R
C14 C 0.2714(4) -0.1074(2) 0.55235(15) 0.0365(6) Uani 1 1 d .
C15 C 0.0734(5) -0.0799(2) 0.51576(15) 0.0434(7) Uani 1 1 d .
H15 H -0.0488 -0.1261 0.5190 0.052 Uiso 1 1 calc R
C16 C 0.0489(5) 0.0124(2) 0.47489(15) 0.0410(7) Uani 1 1 d .
H16 H -0.0894 0.0285 0.4510 0.049 Uiso 1 1 calc R
C17 C 0.4944(4) -0.2233(2) 0.63558(19) 0.0537(8) Uani 1 1 d .
H17A H 0.6258 -0.2090 0.6031 0.064 Uiso 1 1 calc R
H17B H 0.4954 -0.2963 0.6523 0.064 Uiso 1 1 calc R
H17C H 0.4951 -0.1786 0.6829 0.064 Uiso 1 1 calc R
C18 C 0.1081(5) -0.2665(2) 0.60821(18) 0.0521(8) Uani 1 1 d .
H18A H 0.0176 -0.2311 0.6484 0.063 Uiso 1 1 calc R
H18B H 0.1575 -0.3336 0.6293 0.063 Uiso 1 1 calc R
H18C H 0.0203 -0.2777 0.5597 0.063 Uiso 1 1 calc R
C21 C 0.5605(5) 0.4242(2) 0.30118(17) 0.0534(8) Uani 1 1 d .
H21 H 0.6736 0.3876 0.3287 0.064 Uiso 1 1 calc R
C22 C 0.3437(4) 0.4004(2) 0.30476(14) 0.0348(6) Uani 1 1 d .
C23 C 0.2102(4) 0.4678(2) 0.25856(16) 0.0434(6) Uani 1 1 d .
H23 H 0.0540 0.4619 0.2545 0.052 Uiso 1 1 calc R
C24 C 0.3307(5) 0.5421(2) 0.22061(15) 0.0433(7) Uani 1 1 d .
H24 H 0.2700 0.5945 0.1872 0.052 Uiso 1 1 calc R

loop_
_atom_site_aniso_label
_atom_site_aniso_U_11
_atom_site_aniso_U_22
_atom_site_aniso_U_33
_atom_site_aniso_U_23
_atom_site_aniso_U_13
_atom_site_aniso_U_12
S 0.0450(4) 0.0729(6) 0.0754(6) 0.0340(5) -0.0131(4) -0.0119(4)
N1 0.0316(12) 0.0324(12) 0.0379(12) -0.0030(10) -0.0011(10) -0.0014(10)
N2 0.0327(13) 0.0404(13) 0.0491(13) 0.0017(11) -0.0060(11) -0.0017(11)
N3 0.0390(15) 0.0353(12) 0.0484(14) -0.0016(11) -0.0064(11) 0.0000(12)
N4 0.0390(14) 0.0397(13) 0.0552(15) 0.0103(12) -0.0011(11) 0.0018(12)
C1 0.0340(14) 0.0375(15) 0.0365(14) -0.0004(13) -0.0073(12) 0.0031(13)
C2 0.0311(14) 0.0339(15) 0.0354(14) -0.0064(12) -0.0029(11) 0.0011(12)
C11 0.0369(15) 0.0311(13) 0.0349(14) -0.0055(11) -0.0002(11) -0.0003(12)
C12 0.0326(15) 0.0415(17) 0.0395(15) -0.0020(12) -0.0012(12) -0.0002(13)
C13 0.0342(14) 0.0456(16) 0.0440(15) -0.0020(13) -0.0053(12) 0.0042(14)
C14 0.0336(15) 0.0365(15) 0.0394(15) -0.0030(12) 0.0010(12) 0.0009(13)
C15 0.0368(16) 0.0427(16) 0.0505(16) 0.0034(14) -0.0017(14) -0.0074(13)
C16 0.0331(14) 0.0441(17) 0.0458(15) 0.0032(13) -0.0054(13) 0.0022(13)
C17 0.046(2) 0.050(2) 0.065(2) 0.0162(15) -0.0135(15) -0.0009(15)
C18 0.0512(19) 0.0426(18) 0.0626(19) 0.0103(15) -0.0092(16) -0.0082(15)
C21 0.0387(17) 0.0584(19) 0.0632(18) 0.0252(16) -0.0188(15) -0.0040(15)
C22 0.0352(15) 0.0359(15) 0.0333(14) -0.0008(12) -0.0055(12) 0.0016(12)
C23 0.0363(14) 0.0408(16) 0.0531(16) 0.0023(15) 0.0003(14) 0.0040(12)
C24 0.0444(16) 0.0390(16) 0.0467(16) 0.0030(13) -0.0076(12) 0.0099(14)

loop_
_atom_type_symbol
_atom_type_description
_atom_type_scat_dispersion_real
_atom_type_scat_dispersion_imag
_atom_type_scat_source
C C 0.0033 0.0016 'International Tables Vol C Tables 4.2.6.8 and 6.1.1.4'
H H 0.0000 0.0000 'International Tables Vol C Tables 4.2.6.8 and 6.1.1.4'
N N 0.0061 0.0033 'International Tables Vol C Tables 4.2.6.8 and 6.1.1.4'
S S 0.1246 0.1234 'International Tables Vol C Tables 4.2.6.8 and 6.1.1.4'

loop_
_geom_angle_atom_site_label_1
_geom_angle_atom_site_label_2
_geom_angle_atom_site_label_3
_geom_angle
C21 S C24 92.70(14)
C1 N1 N2 110.7(2)
C1 N1 C22 129.3(2)
N2 N1 C22 120.0(2)
N3 N2 N1 107.2(2)
N2 N3 C2 109.2(2)
C14 N4 C17 120.1(2)
C14 N4 C18 120.1(2)
C17 N4 C18 115.7(2)
N1 C1 C2 105.5(2)
N3 C2 C1 107.5(2)
N3 C2 C11 122.1(2)
C1 C2 C11 130.4(2)
C16 C11 C12 117.2(2)
C16 C11 C2 121.6(2)
C12 C11 C2 121.1(2)
C13 C12 C11 121.7(3)
C12 C13 C14 121.2(2)
N4 C14 C15 121.8(2)
N4 C14 C13 121.6(2)
C15 C14 C13 116.6(2)
C16 C15 C14 122.0(3)
C15 C16 C11 121.2(2)
C22 C21 S 111.1(2)
C21 C22 C23 113.0(2)
C21 C22 N1 124.0(2)
C23 C22 N1 123.0(2)
C24 C23 C22 112.4(2)
C23 C24 S 110.8(2)

loop_
_geom_bond_atom_site_label_1
_geom_bond_atom_site_label_2
_geom_bond_distance
S C21 1.698(3)
S C24 1.702(3)
N1 C1 1.343(3)
N1 N2 1.351(3)
N1 C22 1.423(3)
N2 N3 1.311(3)
N3 C2 1.372(3)
N4 C14 1.387(3)
N4 C17 1.437(3)
N4 C18 1.451(3)
C1 C2 1.372(3)
C2 C11 1.468(4)
C11 C16 1.391(3)
C11 C12 1.391(4)
C12 C13 1.379(3)
C13 C14 1.403(3)
C14 C15 1.391(4)
C15 C16 1.379(4)
C21 C22 1.348(4)
C22 C23 1.416(3)
C23 C24 1.359(4)

loop_
_geom_torsion_atom_site_label_1
_geom_torsion_atom_site_label_2
_geom_torsion_atom_site_label_3
_geom_torsion_atom_site_label_4
_geom_torsion
C1 N1 N2 N3 0.3(3)
C22 N1 N2 N3 177.5(2)
N1 N2 N3 C2 -0.6(3)
N2 N1 C1 C2 0.1(3)
C22 N1 C1 C2 -176.7(2)
N2 N3 C2 C1 0.7(3)
N2 N3 C2 C11 -176.1(2)
N1 C1 C2 N3 -0.5(3)
N1 C1 C2 C11 175.9(2)
N3 C2 C11 C16 6.9(4)
C1 C2 C11 C16 -169.1(2)
N3 C2 C11 C12 -176.5(2)
C1 C2 C11 C12 7.5(4)
C16 C11 C12 C13 0.4(4)
C2 C11 C12 C13 -176.4(2)
C11 C12 C13 C14 1.3(4)
C17 N4 C14 C15 -171.5(3)
C18 N4 C14 C15 -15.4(4)
C17 N4 C14 C13 11.2(4)
C18 N4 C14 C13 167.4(3)
C12 C13 C14 N4 175.2(2)
C12 C13 C14 C15 -2.1(4)
N4 C14 C15 C16 -176.0(3)
C13 C14 C15 C16 1.3(4)
C14 C15 C16 C11 0.4(4)
C12 C11 C16 C15 -1.2(4)
C2 C11 C16 C15 175.5(2)
C24 S C21 C22 0.6(3)
S C21 C22 C23 -0.4(3)
S C21 C22 N1 178.13(19)
C1 N1 C22 C21 3.3(4)
N2 N1 C22 C21 -173.3(3)
C1 N1 C22 C23 -178.3(2)
N2 N1 C22 C23 5.1(3)
C21 C22 C23 C24 0.0(3)
N1 C22 C23 C24 -178.6(2)
C22 C23 C24 S 0.4(3)
C21 S C24 C23 -0.6(2)
